data_7064232
loop_
_publ_author_name
'Xie, Hugen'
'Shi, Haichuan'
'Liu, Chang'
'Zhong, Mei'
'Li, Haoran'
'Du, Niying'
'Lai, Junfu'
'Zou, Qianzai'
'Huang, Ming'
'Yang, Haijun'

_publ_section_title
;
 Energetic triazolotriazines with trifluoromethyl, dinitromethyl and
 nitroamino groups: synthesis, structure and properties
;
_journal_issue 6
_journal_name_full 'New Journal of Chemistry'
_journal_page_first 2817
_journal_page_last 2824
_journal_paper_doi 10.1039/D5NJ04400F
_journal_volume 50
_journal_year 2026
_chemical_formula_moiety 'C6 H2 F3 N8 O4, H2 O, H4 N'
_chemical_formula_sum 'C6 H8 F3 N9 O5'
_chemical_formula_weight 343.21
_space_group_crystal_system monoclinic
_space_group_IT_number 14
_space_group_name_Hall '-P 2ybc'
_space_group_name_H-M_alt 'P 1 21/c 1'
_atom_sites_solution_hydrogens mixed
_audit_creation_date 2025-06-16
_audit_creation_method
;
Olex2 1.3
(compiled 2020.11.12 svn.r5f609507 for OlexSys, GUI svn.r6408)
;
_audit_update_record
;
2025-11-02 deposited with the CCDC.	2026-01-04 downloaded from the CCDC.
;
_cell_angle_alpha 90
_cell_angle_beta 92.162(6)
_cell_angle_gamma 90
_cell_formula_units_Z 4
_cell_length_a 9.0942(14)
_cell_length_b 13.4468(18)
_cell_length_c 10.1321(15)
_cell_measurement_reflns_used 2345
_cell_measurement_temperature 150.0(1)
_cell_measurement_theta_max 26.22
_cell_measurement_theta_min 2.24
_cell_volume 1238.2(3)
_computing_cell_refinement 'SAINT V8.41 (?, 2016)'
_computing_data_reduction 'SAINT V8.41 (?, 2016)'
_computing_molecular_graphics 'Olex2 1.3 (Dolomanov et al., 2009)'
_computing_publication_material 'Olex2 1.3 (Dolomanov et al., 2009)'
_computing_structure_refinement 'SHELXL 2018/3 (Sheldrick, 2015)'
_computing_structure_solution 'SHELXT 2014/5 (Sheldrick, 2014)'
_diffrn_ambient_temperature 150.0(1)
_diffrn_measured_fraction_theta_full 0.991
_diffrn_measured_fraction_theta_max 0.982
_diffrn_measurement_device_type 'Bruker APEX-II CCD'
_diffrn_measurement_method '\f and \w scans'
_diffrn_radiation_type MoK\a
_diffrn_radiation_wavelength 0.71073
_diffrn_reflns_av_R_equivalents 0.0956
_diffrn_reflns_av_unetI/netI 0.0936
_diffrn_reflns_Laue_measured_fraction_full 0.991
_diffrn_reflns_Laue_measured_fraction_max 0.982
_diffrn_reflns_limit_h_max 9
_diffrn_reflns_limit_h_min -11
_diffrn_reflns_limit_k_max 16
_diffrn_reflns_limit_k_min -15
_diffrn_reflns_limit_l_max 12
_diffrn_reflns_limit_l_min -12
_diffrn_reflns_number 8515
_diffrn_reflns_point_group_measured_fraction_full 0.991
_diffrn_reflns_point_group_measured_fraction_max 0.982
_diffrn_reflns_theta_full 25.242
_diffrn_reflns_theta_max 26.398
_diffrn_reflns_theta_min 2.241
_diffrn_source_current 1.4
_diffrn_source_power 0.07
_diffrn_source_voltage 50.0
_diffrn_standards_number 0
_exptl_absorpt_coefficient_mu 0.183
_exptl_absorpt_correction_T_max 0.7454
_exptl_absorpt_correction_T_min 0.5238
_exptl_absorpt_correction_type multi-scan
_exptl_absorpt_process_details
;
SADABS-2016/2 (Bruker,2016/2) was used for absorption correction.
wR2(int) was 0.1561 before and 0.0978 after correction.
The Ratio of minimum to maximum transmission is 0.7027.
The \l/2 correction factor is Not present.
;
_exptl_crystal_colour colourless
_exptl_crystal_colour_primary colourless
_exptl_crystal_density_diffrn 1.841
_exptl_crystal_description block
_exptl_crystal_F_000 696
_exptl_crystal_size_max 0.24
_exptl_crystal_size_mid 0.21
_exptl_crystal_size_min 0.2
_refine_diff_density_max 0.730
_refine_diff_density_min -0.408
_refine_diff_density_rms 0.106
_refine_ls_extinction_coef 0.018(3)
_refine_ls_extinction_expression Fc^*^=kFc[1+0.001xFc^2^\l^3^/sin(2\q)]^-1/4^
_refine_ls_extinction_method 'SHELXL-2018/3 (Sheldrick 2018)'
_refine_ls_goodness_of_fit_ref 1.084
_refine_ls_hydrogen_treatment mixed
_refine_ls_matrix_type full
_refine_ls_number_parameters 232
_refine_ls_number_reflns 2506
_refine_ls_number_restraints 205
_refine_ls_restrained_S_all 1.053
_refine_ls_R_factor_all 0.1223
_refine_ls_R_factor_gt 0.0768
_refine_ls_shift/su_max 0.000
_refine_ls_shift/su_mean 0.000
_refine_ls_structure_factor_coef Fsqd
_refine_ls_weighting_details 'w=1/[\s^2^(Fo^2^)+(0.0614P)^2^+3.2482P] where P=(Fo^2^+2Fc^2^)/3'
_refine_ls_weighting_scheme calc
_refine_ls_wR_factor_gt 0.1652
_refine_ls_wR_factor_ref 0.1919
_reflns_Friedel_coverage 0.000
_reflns_number_gt 1685
_reflns_number_total 2506
_reflns_threshold_expression 'I > 2\s(I)'
_cod_data_source_file d5nj04400f2.cif
_cod_data_source_block 1_0m
_cod_database_code 7064232
_shelx_shelxl_version_number 2018/3
_shelx_space_group_comment
;
The symmetry employed for this shelxl refinement is uniquely defined
by the following loop, which should always be used as a source of
symmetry information in preference to the above space-group names.
They are only intended as comments.
;
_shelx_estimated_absorpt_t_max 0.964
_shelx_estimated_absorpt_t_min 0.957
_olex2_refinement_description
;
1. Fixed Uiso
 At 1.5 times of:
  All O(H,H) groups, {H9A,H9B} of N9
 At 1.2 times of:
  {H4A,H4B} of N4
2. Restrained distances
 F3-C1 \\sim F3A-C1
 with sigma of 0.02
 F1-C1 \\sim F1A-C1
 with sigma of 0.02
 F2-C1 \\sim F2A-C1
 with sigma of 0.02
 H9A-H9D \\sim H9D-H9C
 with sigma of 0.02
 H9B-H9C \\sim H9C-H9A
 with sigma of 0.02
 H9D-H9B \\sim H9B-H9C
 with sigma of 0.02
 H9D-H9B \\sim H9B-H9A
 with sigma of 0.02
3. Uiso/Uaniso restraints and constraints
Uanis(F3) = Uanis(F3A)
Uanis(F1) = Uanis(F1A)
Uanis(F2) = Uanis(F2A)
4. Rigid body (RIGU) restrains
 All non-hydrogen atoms
 with sigma for 1-2 distances of 0.001 and sigma for 1-3 distances of 0.001
 All non-hydrogen atoms
 with sigma for 1-2 distances of 0.004 and sigma for 1-3 distances of 0.004
5. Others
 Fixed Sof: F3(0.5) F2(0.5) F1(0.5) F1A(0.5) F3A(0.5) F2A(0.5)
6.a Free rotating group:
 O5(H5A,H5B), N9(H9A,H9B)
6.b X=CH2 refined with riding coordinates:
 N4(H4A,H4B)
;
_olex2_submission_special_instructions 'No special instructions were received'

loop_
_space_group_symop_operation_xyz
'x, y, z'
'-x, y+1/2, -z+1/2'
'-x, -y, -z'
'x, -y-1/2, z-1/2'

loop_
_atom_site_label
_atom_site_type_symbol
_atom_site_fract_x
_atom_site_fract_y
_atom_site_fract_z
_atom_site_U_iso_or_equiv
_atom_site_adp_type
_atom_site_occupancy
_atom_site_site_symmetry_order
_atom_site_calc_flag
_atom_site_refinement_flags_posn
_atom_site_refinement_flags_adp
_atom_site_refinement_flags_occupancy
_atom_site_disorder_assembly
_atom_site_disorder_group
F3 F 0.6148(15) 0.3796(19) 0.643(3) 0.0278(16) Uani 0.5 1 d D . P A 1
O2 O 0.4356(3) 1.0131(2) 0.3326(3) 0.0234(7) Uani 1 1 d . . . . .
O1 O 0.4298(3) 0.8523(2) 0.3032(3) 0.0236(7) Uani 1 1 d . . . . .
F2 F 0.7154(17) 0.3401(12) 0.4658(14) 0.0333(18) Uani 0.5 1 d D . P A 1
O3 O 0.6891(3) 1.0843(2) 0.4246(3) 0.0251(7) Uani 1 1 d . . . . .
F1 F 0.8350(12) 0.3983(11) 0.6695(10) 0.0327(16) Uani 0.5 1 d D . P A 1
O4 O 0.8578(3) 0.9727(2) 0.4667(3) 0.0341(8) Uani 1 1 d . . . . .
O5 O 1.0327(4) 0.7776(3) 0.6057(4) 0.0377(9) Uani 1 1 d G . . . .
H5A H 0.971166 0.810551 0.652713 0.057 Uiso 1 1 d G U . . .
H5B H 1.105744 0.818429 0.596008 0.057 Uiso 1 1 d G U . . .
N8 N 0.4975(4) 0.9312(2) 0.3398(3) 0.0178(7) Uani 1 1 d . . . . .
N3 N 0.6903(4) 0.6573(2) 0.4933(3) 0.0191(7) Uani 1 1 d . . . . .
N4 N 0.5488(4) 0.7760(3) 0.5932(3) 0.0233(8) Uani 1 1 d . . . . .
H4A H 0.520923 0.731047 0.650159 0.028 Uiso 1 1 calc R U . . .
H4B H 0.515753 0.837367 0.598035 0.028 Uiso 1 1 calc R U . . .
N2 N 0.6512(4) 0.5787(3) 0.5703(4) 0.0226(8) Uani 1 1 d . . . . .
N1 N 0.8157(4) 0.5307(3) 0.4159(4) 0.0220(7) Uani 1 1 d . . . . .
N7 N 0.7293(4) 0.9957(3) 0.4272(3) 0.0201(7) Uani 1 1 d . . . . .
N6 N 0.8401(4) 0.6901(3) 0.3106(4) 0.0241(8) Uani 1 1 d . . . . .
N5 N 0.7885(4) 0.7835(3) 0.3132(3) 0.0223(8) Uani 1 1 d . . . . .
N9 N 1.1064(5) 0.6149(3) 0.7867(4) 0.0324(10) Uani 1 1 d G . . . .
H9A H 1.083393 0.664863 0.735455 0.049 Uiso 1 1 d DG U . . .
H9B H 1.192207 0.630344 0.821672 0.049 Uiso 1 1 d DG U . . .
C6 C 0.6385(4) 0.9170(3) 0.3896(4) 0.0187(8) Uani 1 1 d . . . . .
C5 C 0.6943(4) 0.8149(3) 0.4011(4) 0.0183(8) Uani 1 1 d . . . . .
C3 C 0.6386(4) 0.7518(3) 0.5018(4) 0.0176(8) Uani 1 1 d . . . . .
C4 C 0.7880(4) 0.6280(3) 0.3999(4) 0.0205(8) Uani 1 1 d . . . . .
C2 C 0.7303(4) 0.5074(3) 0.5174(4) 0.0206(8) Uani 1 1 d . . . . .
C1 C 0.7275(5) 0.4035(3) 0.5713(5) 0.0261(7) Uani 1 1 d D . . . .
F1A F 0.8485(12) 0.3770(11) 0.6396(10) 0.0327(16) Uani 0.5 1 d D . P A 2
F3A F 0.5995(15) 0.3917(19) 0.632(3) 0.0278(16) Uani 0.5 1 d D . P A 2
F2A F 0.7495(17) 0.3325(12) 0.4848(15) 0.0333(18) Uani 0.5 1 d D . P A 2
H9C H 1.125(5) 0.566(2) 0.732(4) 0.058(19) Uiso 1 1 d D . . . .
H9D H 1.050(4) 0.601(3) 0.848(6) 0.06(2) Uiso 1 1 d D . . . .

loop_
_atom_site_aniso_label
_atom_site_aniso_U_11
_atom_site_aniso_U_22
_atom_site_aniso_U_33
_atom_site_aniso_U_23
_atom_site_aniso_U_13
_atom_site_aniso_U_12
F3 0.030(2) 0.017(5) 0.037(3) 0.010(2) 0.008(2) 0.009(2)
O2 0.0222(15) 0.0155(12) 0.0325(16) 0.0010(12) 0.0005(13) 0.0056(10)
O1 0.0195(15) 0.0185(12) 0.0328(17) -0.0045(12) 0.0025(12) -0.0015(11)
F2 0.044(5) 0.016(2) 0.040(3) 0.001(3) 0.007(2) 0.012(3)
O3 0.0248(16) 0.0146(12) 0.0361(18) -0.0003(12) 0.0040(14) 0.0007(10)
F1 0.030(2) 0.030(5) 0.039(4) 0.006(3) 0.004(3) 0.0170(19)
O4 0.0171(13) 0.0292(17) 0.055(2) -0.0043(16) -0.0070(13) 0.0017(11)
O5 0.037(2) 0.032(2) 0.044(2) -0.0087(17) 0.0079(17) 0.0067(15)
N8 0.0164(13) 0.0138(12) 0.0235(17) 0.0012(12) 0.0046(12) 0.0010(9)
N3 0.0170(16) 0.0150(12) 0.0255(16) 0.0022(11) 0.0030(12) 0.0029(11)
N4 0.0249(19) 0.0156(17) 0.0299(18) 0.0044(14) 0.0079(13) 0.0068(14)
N2 0.0235(18) 0.0142(13) 0.0305(18) 0.0028(12) 0.0070(13) 0.0034(12)
N1 0.0203(17) 0.0159(13) 0.0301(18) -0.0002(12) 0.0037(13) 0.0035(12)
N7 0.0169(13) 0.0163(12) 0.0274(18) -0.0017(13) 0.0024(12) 0.0005(10)
N6 0.0240(19) 0.0184(14) 0.0305(18) 0.0019(12) 0.0092(14) 0.0037(12)
N5 0.0199(17) 0.0165(14) 0.0309(18) 0.0004(13) 0.0057(13) 0.0009(12)
N9 0.026(2) 0.036(2) 0.035(2) 0.002(2) 0.0050(19) 0.0047(18)
C6 0.0161(14) 0.0146(13) 0.026(2) 0.0012(13) 0.0034(13) 0.0003(10)
C5 0.0146(17) 0.0159(13) 0.0242(18) 0.0011(12) 0.0002(13) 0.0009(12)
C3 0.0151(18) 0.0136(13) 0.0240(17) -0.0010(12) 0.0003(12) 0.0000(12)
C4 0.0162(19) 0.0168(14) 0.0290(19) 0.0001(13) 0.0052(13) 0.0026(13)
C2 0.0177(19) 0.0163(12) 0.0277(18) -0.0002(12) 0.0008(13) 0.0027(12)
C1 0.0281(15) 0.0166(14) 0.0341(17) 0.0038(11) 0.0059(11) 0.0079(13)
F1A 0.030(2) 0.030(5) 0.039(4) 0.006(3) 0.004(3) 0.0170(19)
F3A 0.030(2) 0.017(5) 0.037(3) 0.010(2) 0.008(2) 0.009(2)
F2A 0.044(5) 0.016(2) 0.040(3) 0.001(3) 0.007(2) 0.012(3)

loop_
_atom_type_symbol
_atom_type_description
_atom_type_scat_dispersion_real
_atom_type_scat_dispersion_imag
_atom_type_scat_source
C C 0.0033 0.0016 'International Tables Vol C Tables 4.2.6.8 and 6.1.1.4'
H H 0.0000 0.0000 'International Tables Vol C Tables 4.2.6.8 and 6.1.1.4'
F F 0.0171 0.0103 'International Tables Vol C Tables 4.2.6.8 and 6.1.1.4'
N N 0.0061 0.0033 'International Tables Vol C Tables 4.2.6.8 and 6.1.1.4'
O O 0.0106 0.0060 'International Tables Vol C Tables 4.2.6.8 and 6.1.1.4'

loop_
_geom_angle_atom_site_label_1
_geom_angle_atom_site_label_2
_geom_angle_atom_site_label_3
_geom_angle
_geom_angle_site_symmetry_1
_geom_angle_site_symmetry_3
_geom_angle_publ_flag
H5A O5 H5B 104.5 . . ?
O2 N8 O1 120.6(3) . . ?
O2 N8 C6 124.1(3) . . ?
O1 N8 C6 115.2(3) . . ?
N2 N3 C4 111.0(3) . . ?
C3 N3 N2 126.0(3) . . ?
C3 N3 C4 123.0(4) . . ?
H4A N4 H4B 120.0 . . ?
C3 N4 H4A 120.0 . . ?
C3 N4 H4B 120.0 . . ?
C2 N2 N3 99.9(3) . . ?
C4 N1 C2 102.0(3) . . ?
O3 N7 O4 120.6(3) . . ?
O3 N7 C6 123.6(3) . . ?
O4 N7 C6 115.8(3) . . ?
C4 N6 N5 116.2(3) . . ?
C5 N5 N6 123.0(4) . . ?
H9A N9 H9B 104.5 . . ?
H9A N9 H9C 104.5 . . ?
H9A N9 H9D 117.8 . . ?
H9B N9 H9C 104.4 . . ?
H9B N9 H9D 108.2 . . ?
H9C N9 H9D 116(3) . . ?
N8 C6 N7 122.2(3) . . ?
N8 C6 C5 118.3(3) . . ?
N7 C6 C5 119.5(3) . . ?
N5 C5 C6 118.3(4) . . ?
N5 C5 C3 123.0(4) . . ?
C3 C5 C6 118.7(4) . . ?
N3 C3 C5 112.0(4) . . ?
N4 C3 N3 120.5(4) . . ?
N4 C3 C5 127.4(4) . . ?
N1 C4 N3 108.6(4) . . ?
N6 C4 N3 122.7(4) . . ?
N6 C4 N1 128.7(4) . . ?
N2 C2 N1 118.5(4) . . ?
N2 C2 C1 120.7(4) . . ?
N1 C2 C1 120.8(4) . . ?
F3 C1 F2 103.7(19) . . ?
F3 C1 F1 97.8(14) . . ?
F3 C1 C2 116.9(10) . . ?
F2 C1 F1 124.7(8) . . ?
F2 C1 C2 107.4(9) . . ?
F1 C1 C2 106.9(8) . . ?
F1A C1 C2 114.5(8) . . ?
F1A C1 F3A 116.3(13) . . ?
F3A C1 C2 107.7(10) . . ?
F2A C1 C2 115.4(10) . . ?
F2A C1 F1A 90.5(8) . . ?
F2A C1 F3A 112.0(19) . . ?

loop_
_geom_bond_atom_site_label_1
_geom_bond_atom_site_label_2
_geom_bond_distance
_geom_bond_site_symmetry_2
_geom_bond_publ_flag
F3 C1 1.319(10) . ?
O2 N8 1.238(4) . ?
O1 N8 1.274(4) . ?
F2 C1 1.368(9) . ?
O3 N7 1.246(4) . ?
F1 C1 1.371(9) . ?
O4 N7 1.260(4) . ?
O5 H5A 0.8698 . ?
O5 H5B 0.8699 . ?
N8 C6 1.374(5) . ?
N3 N2 1.369(5) . ?
N3 C3 1.359(5) . ?
N3 C4 1.380(5) . ?
N4 H4A 0.8800 . ?
N4 H4B 0.8800 . ?
N4 C3 1.298(5) . ?
N2 C2 1.324(5) . ?
N1 C4 1.341(5) . ?
N1 C2 1.349(6) . ?
N7 C6 1.386(5) . ?
N6 N5 1.341(5) . ?
N6 C4 1.331(5) . ?
N5 C5 1.328(5) . ?
N9 H9A 0.8700 . ?
N9 H9B 0.8700 . ?
N9 H9C 0.88(3) . ?
N9 H9D 0.84(5) . ?
C6 C5 1.467(6) . ?
C5 C3 1.434(6) . ?
C2 C1 1.500(6) . ?
C1 F1A 1.327(9) . ?
C1 F3A 1.347(10) . ?
C1 F2A 1.316(10) . ?

loop_
_geom_torsion_atom_site_label_1
_geom_torsion_atom_site_label_2
_geom_torsion_atom_site_label_3
_geom_torsion_atom_site_label_4
_geom_torsion
_geom_torsion_site_symmetry_1
_geom_torsion_site_symmetry_2
_geom_torsion_site_symmetry_3
_geom_torsion_site_symmetry_4
_geom_torsion_publ_flag
O2 N8 C6 N7 -5.3(6) . . . . ?
O2 N8 C6 C5 175.6(4) . . . . ?
O1 N8 C6 N7 176.5(3) . . . . ?
O1 N8 C6 C5 -2.6(5) . . . . ?
O3 N7 C6 N8 3.3(6) . . . . ?
O3 N7 C6 C5 -177.6(4) . . . . ?
O4 N7 C6 N8 -177.5(4) . . . . ?
O4 N7 C6 C5 1.6(6) . . . . ?
N8 C6 C5 N5 104.2(5) . . . . ?
N8 C6 C5 C3 -72.4(5) . . . . ?
N3 N2 C2 N1 0.1(5) . . . . ?
N3 N2 C2 C1 178.7(4) . . . . ?
N2 N3 C3 N4 3.5(6) . . . . ?
N2 N3 C3 C5 -176.1(4) . . . . ?
N2 N3 C4 N1 -1.0(5) . . . . ?
N2 N3 C4 N6 178.3(4) . . . . ?
N2 C2 C1 F3 19.7(16) . . . . ?
N2 C2 C1 F2 135.6(8) . . . . ?
N2 C2 C1 F1 -88.5(6) . . . . ?
N2 C2 C1 F1A -106.6(6) . . . . ?
N2 C2 C1 F3A 24.4(15) . . . . ?
N2 C2 C1 F2A 150.3(8) . . . . ?
N1 C2 C1 F3 -161.7(15) . . . . ?
N1 C2 C1 F2 -45.8(9) . . . . ?
N1 C2 C1 F1 90.1(7) . . . . ?
N1 C2 C1 F1A 72.0(7) . . . . ?
N1 C2 C1 F3A -157.0(14) . . . . ?
N1 C2 C1 F2A -31.1(9) . . . . ?
N7 C6 C5 N5 -74.9(5) . . . . ?
N7 C6 C5 C3 108.5(4) . . . . ?
N6 N5 C5 C6 -176.4(4) . . . . ?
N6 N5 C5 C3 0.0(6) . . . . ?
N5 N6 C4 N3 -2.1(6) . . . . ?
N5 N6 C4 N1 177.0(4) . . . . ?
N5 C5 C3 N3 -1.8(6) . . . . ?
N5 C5 C3 N4 178.6(4) . . . . ?
C6 C5 C3 N3 174.7(3) . . . . ?
C6 C5 C3 N4 -4.9(6) . . . . ?
C3 N3 N2 C2 178.5(4) . . . . ?
C3 N3 C4 N1 -179.0(4) . . . . ?
C3 N3 C4 N6 0.3(6) . . . . ?
C4 N3 N2 C2 0.5(4) . . . . ?
C4 N3 C3 N4 -178.8(4) . . . . ?
C4 N3 C3 C5 1.6(5) . . . . ?
C4 N1 C2 N2 -0.7(5) . . . . ?
C4 N1 C2 C1 -179.3(4) . . . . ?
C4 N6 N5 C5 1.9(6) . . . . ?
C2 N1 C4 N3 0.9(4) . . . . ?
C2 N1 C4 N6 -178.3(4) . . . . ?
